data_7125416
loop_
_publ_author_name
'Cao, Li-Hui'
'Liu, Xin'
'Tang, Xiao-Han'
'Liu, Junyi'
'Xu, Xiao-Qian'
'Zang, Shuang-Quan'
'Ma, Yang-Min'

_publ_section_title
;
 A fivefold linker length reduction in an interpenetrated metal-organic
 framework via sequential solvent-assisted linker exchange.
;
_journal_issue 84
_journal_name_full 'Chemical communications (Cambridge, England)'
_journal_page_first 12671
_journal_page_last 12674
_journal_paper_doi 10.1039/c9cc06739f
_journal_volume 55
_journal_year 2019
_chemical_formula_moiety 'C78 H42 N4 O16 Zn3'
_chemical_formula_sum 'C78 H42 N4 O16 Zn3'
_chemical_formula_weight 1487.26
_space_group_crystal_system orthorhombic
_space_group_IT_number 50
_space_group_name_Hall '-P 2ab 2b'
_space_group_name_H-M_alt 'P b a n :2'
_atom_sites_solution_hydrogens geom
_audit_creation_method SHELXL-2014/7
_audit_update_record
;
2019-04-26 deposited with the CCDC.	2019-09-27 downloaded from the CCDC.
;
_cell_angle_alpha 90
_cell_angle_beta 90
_cell_angle_gamma 90
_cell_formula_units_Z 8
_cell_length_a 27.9512(8)
_cell_length_b 32.0897(8)
_cell_length_c 25.2538(6)
_cell_measurement_reflns_used 9917
_cell_measurement_temperature 101(2)
_cell_measurement_theta_max 22.84
_cell_measurement_theta_min 2.54
_cell_volume 22651.3(10)
_computing_structure_refinement 'SHELXL-2014/7 (Sheldrick, 2014)'
_diffrn_ambient_temperature 101(2)
_diffrn_measured_fraction_theta_full 0.998
_diffrn_measured_fraction_theta_max 0.998
_diffrn_measurement_device_type 'Bruker APEX-II CCD'
_diffrn_measurement_method '\f and \w scans'
_diffrn_radiation_type MoK\a
_diffrn_radiation_wavelength 0.71076
_diffrn_reflns_av_R_equivalents 0.2014
_diffrn_reflns_av_unetI/netI 0.1021
_diffrn_reflns_Laue_measured_fraction_full 0.998
_diffrn_reflns_Laue_measured_fraction_max 0.998
_diffrn_reflns_limit_h_max 33
_diffrn_reflns_limit_h_min -33
_diffrn_reflns_limit_k_max 35
_diffrn_reflns_limit_k_min -38
_diffrn_reflns_limit_l_max 27
_diffrn_reflns_limit_l_min -30
_diffrn_reflns_number 184845
_diffrn_reflns_point_group_measured_fraction_full 0.998
_diffrn_reflns_point_group_measured_fraction_max 0.998
_diffrn_reflns_theta_full 24.999
_diffrn_reflns_theta_max 24.999
_diffrn_reflns_theta_min 2.420
_exptl_absorpt_coefficient_mu 0.675
_exptl_absorpt_correction_T_max 0.7457
_exptl_absorpt_correction_T_min 0.6841
_exptl_absorpt_correction_type multi-scan
_exptl_crystal_colour yellow
_exptl_crystal_density_diffrn 0.872
_exptl_crystal_description block
_exptl_crystal_F_000 6048
_exptl_crystal_size_max 0.230
_exptl_crystal_size_mid 0.160
_exptl_crystal_size_min 0.150
_refine_diff_density_max 0.452
_refine_diff_density_min -0.584
_refine_diff_density_rms 0.079
_refine_ls_extinction_method none
_refine_ls_goodness_of_fit_ref 1.011
_refine_ls_hydrogen_treatment constr
_refine_ls_matrix_type full
_refine_ls_number_parameters 910
_refine_ls_number_reflns 19943
_refine_ls_number_restraints 62
_refine_ls_restrained_S_all 1.014
_refine_ls_R_factor_all 0.1192
_refine_ls_R_factor_gt 0.0567
_refine_ls_shift/su_max 0.002
_refine_ls_shift/su_mean 0.000
_refine_ls_structure_factor_coef Fsqd
_refine_ls_weighting_details 'w=1/[\s^2^(Fo^2^)+(0.0700P)^2^] where P=(Fo^2^+2Fc^2^)/3'
_refine_ls_weighting_scheme calc
_refine_ls_wR_factor_gt 0.1376
_refine_ls_wR_factor_ref 0.1500
_reflns_Friedel_coverage 0.000
_reflns_number_gt 11328
_reflns_number_total 19943
_reflns_threshold_expression 'I > 2\s(I)'
_cod_data_source_file c9cc06739f2.cif
_cod_data_source_block Zn-DPNDI
_cod_original_sg_symbol_H-M 'P b a n'
_cod_database_code 7125416
_shelx_shelxl_version_number 2014/7
_shelx_space_group_comment
;
The symmetry employed for this shelxl refinement is uniquely defined
by the following loop, which should always be used as a source of
symmetry information in preference to the above space-group names.
They are only intended as comments.
;
_shelx_estimated_absorpt_t_min 0.860
_shelx_estimated_absorpt_t_max 0.906

loop_
_space_group_symop_operation_xyz
'x, y, z'
'-x+1/2, -y+1/2, z'
'x, -y+1/2, -z'
'-x+1/2, y, -z'
'-x, -y, -z'
'x-1/2, y-1/2, -z'
'-x, y-1/2, z'
'x-1/2, -y, z'

loop_
_atom_site_label
_atom_site_type_symbol
_atom_site_fract_x
_atom_site_fract_y
_atom_site_fract_z
_atom_site_U_iso_or_equiv
_atom_site_adp_type
_atom_site_occupancy
_atom_site_site_symmetry_order
_atom_site_calc_flag
_atom_site_refinement_flags_posn
_atom_site_refinement_flags_adp
Zn1 Zn 0.53925(2) 0.61957(2) 0.24310(2) 0.02068(13) Uani 1 1 d . .
Zn2 Zn 0.46837(2) 0.62394(2) 0.00563(2) 0.01975(13) Uani 1 1 d . .
Zn3 Zn 0.50237(2) 0.61223(2) 0.12351(2) 0.01939(12) Uani 1 1 d . .
O1 O 0.07149(10) 0.43338(8) 0.22838(11) 0.0302(7) Uani 1 1 d . .
O2 O 0.46680(10) 0.66927(10) 0.25421(12) 0.0396(8) Uani 1 1 d . .
O3 O 0.47677(9) 0.61271(8) 0.20618(10) 0.0231(7) Uani 1 1 d . .
O4 O 0.57960(13) 0.60865(15) 0.77451(13) 0.0905(16) Uani 1 1 d . .
O5 O 0.42409(13) 0.64235(14) 0.75405(12) 0.0718(13) Uani 1 1 d . .
O6 O 0.60717(18) 0.6041(2) 0.49621(16) 0.147(2) Uani 1 1 d . U
O7 O 0.04357(9) 0.83758(8) 0.11008(10) 0.0258(7) Uani 1 1 d . .
O8 O 0.04862(9) 0.43519(8) 0.14337(10) 0.0246(7) Uani 1 1 d . .
O9 O 0.07624(9) 0.83419(8) 0.02954(10) 0.0259(7) Uani 1 1 d . .
O10 O 0.45182(17) 0.6340(2) 0.47792(16) 0.149(2) Uani 1 1 d . U
O11 O 0.52871(9) 0.61640(8) 0.04457(9) 0.0191(6) Uani 1 1 d . .
O12 O 0.53948(9) 0.67618(8) 0.00168(11) 0.0277(7) Uani 1 1 d . .
O13 O 0.91787(9) 0.83530(8) 0.22368(10) 0.0274(7) Uani 1 1 d . .
O14 O 0.95597(9) 0.43261(8) 0.09995(10) 0.0274(7) Uani 1 1 d . .
O15 O 0.95159(10) 0.84057(9) 0.14382(10) 0.0301(7) Uani 1 1 d . .
O16 O 0.93685(9) 0.42999(8) 0.01376(10) 0.0246(7) Uani 1 1 d . .
N1 N 0.47948(11) 0.62540(10) 0.92699(12) 0.0206(8) Uani 1 1 d . .
N2 N 0.50206(13) 0.62544(11) 0.76327(13) 0.0380(10) Uani 1 1 d . .
N3 N 0.52920(18) 0.61947(14) 0.48826(15) 0.0629(14) Uani 1 1 d . .
N4 N 0.53979(13) 0.61842(11) 0.32301(12) 0.0292(9) Uani 1 1 d . .
C1 C 0.07101(14) 0.44904(12) 0.18211(16) 0.0222(10) Uani 1 1 d . .
C2 C 0.09925(14) 0.48789(13) 0.17531(16) 0.0243(10) Uani 1 1 d . .
C3 C 0.10056(15) 0.50870(12) 0.12751(15) 0.0282(11) Uani 1 1 d . .
H3 H 0.0839 0.4973 0.0981 0.034 Uiso 1 1 calc R U
C4 C 0.1233(2) 0.50559(16) 0.21745(19) 0.0636(18) Uani 1 1 d . .
H4 H 0.1219 0.4924 0.2511 0.076 Uiso 1 1 calc R U
C5 C 0.30257(15) 0.64198(13) 0.17989(17) 0.0287(11) Uani 1 1 d . .
C6 C 0.39835(14) 0.64139(13) 0.20839(15) 0.0254(10) Uani 1 1 d . .
C7 C 0.17831(14) 0.67611(12) 0.13821(16) 0.0250(10) Uani 1 1 d . .
C8 C 0.22703(14) 0.67636(13) 0.14904(16) 0.0268(10) Uani 1 1 d . .
H8 H 0.2443 0.7017 0.1453 0.032 Uiso 1 1 calc R U
C9 C 0.09940(14) 0.78492(12) 0.09355(16) 0.0237(10) Uani 1 1 d . .
C10 C 0.15398(14) 0.63874(13) 0.14235(16) 0.0274(10) Uani 1 1 d . .
H10 H 0.1207 0.6380 0.1345 0.033 Uiso 1 1 calc R U
C11 C 0.25113(15) 0.64100(13) 0.16502(16) 0.0294(10) Uani 1 1 d . .
C12 C 0.17679(15) 0.60222(13) 0.15766(16) 0.0277(10) Uani 1 1 d . .
C13 C 0.37994(14) 0.60828(13) 0.18158(15) 0.0247(10) Uani 1 1 d . .
H13 H 0.3998 0.5853 0.1728 0.030 Uiso 1 1 calc R U
C14 C 0.49546(15) 0.62480(14) 0.81998(16) 0.0307(11) Uani 1 1 d . .
C15 C 0.32199(14) 0.67482(13) 0.20767(17) 0.0323(11) Uani 1 1 d . .
H15 H 0.3024 0.6979 0.2168 0.039 Uiso 1 1 calc R U
C16 C 0.36946(15) 0.67471(13) 0.22240(17) 0.0305(11) Uani 1 1 d . .
H16 H 0.3823 0.6973 0.2420 0.037 Uiso 1 1 calc R U
C17 C 0.15023(14) 0.56224(13) 0.16346(17) 0.0290(11) Uani 1 1 d . .
C18 C 0.44997(15) 0.64213(14) 0.22482(16) 0.0281(10) Uani 1 1 d . .
C19 C 0.07111(14) 0.82179(12) 0.07598(16) 0.0216(10) Uani 1 1 d . .
C20 C 0.08406(15) 0.75985(13) 0.13524(16) 0.0283(11) Uani 1 1 d . .
H20 H 0.0556 0.7667 0.1538 0.034 Uiso 1 1 calc R U
C21 C 0.33223(15) 0.60822(14) 0.16716(16) 0.0326(11) Uani 1 1 d . .
H21 H 0.3194 0.5851 0.1485 0.039 Uiso 1 1 calc R U
C22 C 0.10985(15) 0.72522(13) 0.14963(16) 0.0274(10) Uani 1 1 d . .
H22 H 0.0990 0.7086 0.1783 0.033 Uiso 1 1 calc R U
C23 C 0.15197(14) 0.71398(12) 0.12267(16) 0.0247(10) Uani 1 1 d . .
C24 C 0.22559(15) 0.60386(13) 0.16928(17) 0.0308(11) Uani 1 1 d . .
H24 H 0.2417 0.5792 0.1803 0.037 Uiso 1 1 calc R U
C25 C 0.48141(16) 0.58936(14) 0.89997(16) 0.0339(12) Uani 1 1 d . .
H25 H 0.4771 0.5639 0.9185 0.041 Uiso 1 1 calc R U
C26 C 0.49438(15) 0.66277(14) 0.84763(16) 0.0341(11) Uani 1 1 d . .
H26 H 0.4995 0.6885 0.8299 0.041 Uiso 1 1 calc R U
C27 C 0.54778(19) 0.61605(18) 0.74356(19) 0.0532(15) Uani 1 1 d . .
C28 C 0.14135(16) 0.77484(14) 0.06635(19) 0.0424(13) Uani 1 1 d . .
H28 H 0.1517 0.7914 0.0373 0.051 Uiso 1 1 calc R U
C29 C 0.48948(18) 0.58821(15) 0.84587(18) 0.0466(14) Uani 1 1 d . .
H29 H 0.4908 0.5624 0.8274 0.056 Uiso 1 1 calc R U
C30 C 0.48568(15) 0.66157(13) 0.90140(16) 0.0311(11) Uani 1 1 d . .
H30 H 0.4841 0.6869 0.9207 0.037 Uiso 1 1 calc R U
C31 C 0.1492(2) 0.54176(16) 0.2123(2) 0.0633(18) Uani 1 1 d . .
H31 H 0.1663 0.5528 0.2416 0.076 Uiso 1 1 calc R U
C32 C 0.12503(16) 0.54503(13) 0.12123(17) 0.0345(11) Uani 1 1 d . .
H32 H 0.1249 0.5587 0.0879 0.041 Uiso 1 1 calc R U
C33 C 0.46162(19) 0.63349(18) 0.73224(19) 0.0526(15) Uani 1 1 d . .
C34 C 0.16808(16) 0.74008(15) 0.08225(19) 0.0472(14) Uani 1 1 d . .
H34 H 0.1976 0.7342 0.0652 0.057 Uiso 1 1 calc R U
C35 C 0.5639(2) 0.6122(2) 0.5761(2) 0.089(2) Uani 1 1 d . U
C36 C 0.51317(17) 0.62261(15) 0.65334(17) 0.0410(13) Uani 1 1 d . .
C37 C 0.55288(19) 0.61492(18) 0.68565(18) 0.0580(17) Uani 1 1 d . .
C38 C 0.51850(19) 0.62103(16) 0.59809(18) 0.0466(14) Uani 1 1 d . .
C39 C 0.4794(2) 0.6292(3) 0.5654(2) 0.100(2) Uani 1 1 d . U
C40 C 0.46850(19) 0.63193(17) 0.67529(18) 0.0520(15) Uani 1 1 d . .
C41 C 0.53525(19) 0.61980(19) 0.43083(18) 0.0536(15) Uani 1 1 d . .
C42 C 0.5955(2) 0.6055(3) 0.6644(2) 0.116(3) Uani 1 1 d . U
H42 H 0.6220 0.5997 0.6868 0.139 Uiso 1 1 calc R U
C43 C 0.5700(3) 0.6123(2) 0.5184(2) 0.100(2) Uani 1 1 d . U
C44 C 0.6012(2) 0.6042(2) 0.6077(2) 0.111(2) Uani 1 1 d . U
H44 H 0.6315 0.5977 0.5927 0.133 Uiso 1 1 calc R U
C45 C 0.4311(2) 0.6416(3) 0.6421(2) 0.116(3) Uani 1 1 d . U
H45 H 0.4013 0.6502 0.6566 0.139 Uiso 1 1 calc R U
C46 C 0.4362(2) 0.6390(3) 0.5884(2) 0.123(2) Uani 1 1 d . U
H46 H 0.4093 0.6441 0.5663 0.148 Uiso 1 1 calc R U
C47 C 0.5386(3) 0.58242(19) 0.4045(2) 0.084(2) Uani 1 1 d . .
H47 H 0.5391 0.5567 0.4230 0.101 Uiso 1 1 calc R U
C48 C 0.5347(2) 0.65598(18) 0.4049(2) 0.0689(19) Uani 1 1 d . .
H48 H 0.5332 0.6819 0.4230 0.083 Uiso 1 1 calc R U
C49 C 0.5412(2) 0.58404(17) 0.34980(18) 0.0681(19) Uani 1 1 d . .
H49 H 0.5442 0.5586 0.3309 0.082 Uiso 1 1 calc R U
C50 C 0.5366(2) 0.65371(17) 0.34925(18) 0.0587(16) Uani 1 1 d . .
H50 H 0.5355 0.6790 0.3297 0.070 Uiso 1 1 calc R U
C51 C 0.4851(2) 0.6279(3) 0.5075(2) 0.102(2) Uani 1 1 d . U
C52 C 0.60763(14) 0.64517(12) 0.04206(15) 0.0221(10) Uani 1 1 d . .
C53 C 0.63744(14) 0.67963(12) 0.03162(15) 0.0242(10) Uani 1 1 d . .
H53 H 0.6244 0.7042 0.0165 0.029 Uiso 1 1 calc R U
C54 C 0.55591(14) 0.64733(13) 0.02832(15) 0.0207(9) Uani 1 1 d . .
C55 C 0.62736(15) 0.61024(12) 0.06426(16) 0.0267(10) Uani 1 1 d . .
H55 H 0.6073 0.5871 0.0719 0.032 Uiso 1 1 calc R U
C56 C 0.75693(13) 0.63894(13) 0.07795(16) 0.0250(10) Uani 1 1 d . .
C57 C 0.68572(14) 0.67764(12) 0.04347(15) 0.0221(10) Uani 1 1 d . .
H57 H 0.7058 0.7008 0.0365 0.026 Uiso 1 1 calc R U
C58 C 0.70473(14) 0.64154(13) 0.06566(15) 0.0254(10) Uani 1 1 d . .
C59 C 0.67564(14) 0.60772(12) 0.07588(15) 0.0246(10) Uani 1 1 d . .
H59 H 0.6886 0.5830 0.0907 0.029 Uiso 1 1 calc R U
C60 C 0.78036(14) 0.67504(13) 0.09754(16) 0.0272(10) Uani 1 1 d . .
H60 H 0.7628 0.7001 0.1027 0.033 Uiso 1 1 calc R U
C61 C 0.85405(15) 0.63629(12) 0.10151(16) 0.0270(10) Uani 1 1 d . .
H61 H 0.8872 0.6352 0.1095 0.032 Uiso 1 1 calc R U
C62 C 0.83152(15) 0.60042(12) 0.08226(16) 0.0239(10) Uani 1 1 d . .
C63 C 0.85784(14) 0.56150(12) 0.07644(16) 0.0246(10) Uani 1 1 d . .
C64 C 0.82936(14) 0.67373(12) 0.10937(15) 0.0223(10) Uani 1 1 d . .
C65 C 0.85369(14) 0.71228(12) 0.12730(16) 0.0249(10) Uani 1 1 d . .
C66 C 0.78234(14) 0.60267(12) 0.07066(15) 0.0227(10) Uani 1 1 d . .
H66 H 0.7664 0.5787 0.0575 0.027 Uiso 1 1 calc R U
C67 C 0.90012(15) 0.78425(12) 0.15964(15) 0.0238(10) Uani 1 1 d . .
C68 C 0.92065(14) 0.75917(12) 0.12071(15) 0.0230(10) Uani 1 1 d . .
H68 H 0.9500 0.7673 0.1047 0.028 Uiso 1 1 calc R U
C69 C 0.89865(14) 0.72280(12) 0.10531(16) 0.0233(10) Uani 1 1 d . .
H69 H 0.9135 0.7049 0.0802 0.028 Uiso 1 1 calc R U
C70 C 0.90876(14) 0.48715(12) 0.06510(15) 0.0221(10) Uani 1 1 d . .
C71 C 0.85593(14) 0.77272(13) 0.18129(15) 0.0279(11) Uani 1 1 d . .
H71 H 0.8419 0.7897 0.2079 0.034 Uiso 1 1 calc R U
C72 C 0.85024(14) 0.53501(12) 0.03351(15) 0.0234(10) Uani 1 1 d . .
H72 H 0.8268 0.5423 0.0079 0.028 Uiso 1 1 calc R U
C73 C 0.87539(14) 0.49909(12) 0.02724(15) 0.0218(10) Uani 1 1 d . .
H73 H 0.8701 0.4821 -0.0031 0.026 Uiso 1 1 calc R U
C74 C 0.89172(15) 0.54956(12) 0.11388(17) 0.0297(11) Uani 1 1 d . .
H74 H 0.8980 0.5673 0.1432 0.036 Uiso 1 1 calc R U
C75 C 0.83286(15) 0.73791(12) 0.16514(16) 0.0287(11) Uani 1 1 d . .
H75 H 0.8025 0.7310 0.1796 0.034 Uiso 1 1 calc R U
C76 C 0.91638(15) 0.51245(13) 0.10922(16) 0.0303(11) Uani 1 1 d . .
H76 H 0.9384 0.5042 0.1359 0.036 Uiso 1 1 calc R U
C77 C 0.93614(14) 0.44691(12) 0.05947(16) 0.0230(10) Uani 1 1 d . .
C78 C 0.92449(14) 0.82298(13) 0.17644(16) 0.0254(10) Uani 1 1 d . .

loop_
_atom_site_aniso_label
_atom_site_aniso_U_11
_atom_site_aniso_U_22
_atom_site_aniso_U_33
_atom_site_aniso_U_23
_atom_site_aniso_U_13
_atom_site_aniso_U_12
Zn1 0.0179(3) 0.0283(3) 0.0158(3) 0.0000(2) -0.00113(19) 0.0010(2)
Zn2 0.0151(3) 0.0283(3) 0.0159(3) 0.0001(2) -0.0002(2) -0.0001(2)
Zn3 0.0167(3) 0.0247(3) 0.0168(2) 0.0008(2) -0.00240(19) -0.0007(2)
O1 0.0263(18) 0.0333(18) 0.0311(18) 0.0066(13) -0.0090(14) -0.0110(14)
O2 0.0217(18) 0.060(2) 0.037(2) -0.0159(16) -0.0041(15) 0.0057(16)
O3 0.0131(15) 0.0272(17) 0.0292(17) 0.0009(13) 0.0027(12) 0.0020(13)
O4 0.044(2) 0.207(5) 0.020(2) 0.015(2) 0.0001(18) 0.049(3)
O5 0.041(2) 0.157(4) 0.0179(19) -0.005(2) -0.0025(17) 0.019(2)
O6 0.101(4) 0.308(7) 0.031(3) 0.010(3) 0.019(3) 0.095(4)
O7 0.0232(17) 0.0300(17) 0.0241(17) -0.0018(13) -0.0009(13) 0.0055(14)
O8 0.0223(17) 0.0269(17) 0.0245(17) -0.0017(12) -0.0002(13) -0.0076(13)
O9 0.0228(17) 0.0317(18) 0.0233(17) 0.0089(13) 0.0021(13) 0.0068(13)
O10 0.077(4) 0.346(8) 0.025(3) -0.001(4) -0.001(2) 0.042(4)
O11 0.0156(15) 0.0277(16) 0.0140(15) -0.0013(11) -0.0017(11) 0.0001(13)
O12 0.0154(16) 0.0369(18) 0.0308(18) 0.0071(14) -0.0015(13) -0.0008(13)
O13 0.0249(18) 0.0343(18) 0.0230(17) -0.0082(13) 0.0016(13) -0.0038(14)
O14 0.0246(17) 0.0382(18) 0.0194(16) 0.0073(13) 0.0002(13) 0.0104(14)
O15 0.0339(19) 0.0361(18) 0.0203(17) 0.0018(13) -0.0022(14) -0.0088(15)
O16 0.0233(17) 0.0272(17) 0.0235(16) -0.0056(13) -0.0006(13) 0.0057(13)
N1 0.0150(19) 0.031(2) 0.0162(18) -0.0021(15) 0.0023(14) 0.0016(15)
N2 0.032(2) 0.067(3) 0.0150(19) -0.0007(17) 0.0008(17) 0.012(2)
N3 0.074(4) 0.100(4) 0.015(2) 0.006(2) 0.001(2) 0.022(3)
N4 0.044(2) 0.032(2) 0.0124(19) -0.0015(16) 0.0024(16) 0.0022(19)
C1 0.020(2) 0.027(3) 0.020(2) 0.0025(19) -0.0015(19) 0.0013(19)
C2 0.013(2) 0.031(3) 0.029(3) -0.0031(19) -0.0010(19) -0.0013(19)
C3 0.039(3) 0.025(3) 0.020(2) -0.0023(19) -0.003(2) -0.007(2)
C4 0.091(5) 0.062(4) 0.037(3) 0.029(3) -0.034(3) -0.052(3)
C5 0.020(3) 0.027(3) 0.039(3) 0.011(2) 0.002(2) 0.001(2)
C6 0.016(2) 0.038(3) 0.022(2) 0.005(2) 0.0054(18) -0.002(2)
C7 0.015(2) 0.027(3) 0.033(3) 0.0015(19) -0.0012(19) -0.0005(19)
C8 0.016(2) 0.024(3) 0.041(3) 0.004(2) -0.004(2) -0.0042(19)
C9 0.016(2) 0.028(3) 0.027(3) -0.0070(19) 0.0005(19) -0.0005(19)
C10 0.013(2) 0.031(3) 0.038(3) 0.005(2) 0.0002(19) -0.001(2)
C11 0.021(2) 0.026(2) 0.041(3) 0.006(2) 0.000(2) -0.006(2)
C12 0.017(2) 0.030(3) 0.036(3) 0.002(2) -0.007(2) -0.007(2)
C13 0.018(2) 0.032(3) 0.023(2) 0.0050(19) 0.0029(19) 0.003(2)
C14 0.023(3) 0.048(3) 0.020(2) 0.002(2) 0.0017(19) 0.009(2)
C15 0.013(3) 0.031(3) 0.053(3) -0.002(2) 0.005(2) 0.003(2)
C16 0.021(3) 0.033(3) 0.037(3) 0.003(2) 0.004(2) -0.002(2)
C17 0.014(2) 0.029(3) 0.044(3) 0.008(2) 0.003(2) 0.000(2)
C18 0.025(3) 0.037(3) 0.022(2) 0.001(2) -0.002(2) 0.005(2)
C19 0.020(2) 0.024(2) 0.022(2) -0.0008(19) -0.0060(19) -0.0030(19)
C20 0.023(3) 0.037(3) 0.025(3) -0.001(2) 0.006(2) 0.006(2)
C21 0.021(3) 0.041(3) 0.036(3) 0.006(2) -0.002(2) 0.000(2)
C22 0.025(3) 0.031(3) 0.026(3) 0.0010(19) -0.001(2) -0.006(2)
C23 0.011(2) 0.029(3) 0.034(3) 0.008(2) -0.0059(19) -0.0016(19)
C24 0.019(3) 0.026(3) 0.047(3) 0.008(2) -0.003(2) 0.000(2)
C25 0.044(3) 0.034(3) 0.023(3) 0.000(2) -0.001(2) 0.006(2)
C26 0.036(3) 0.044(3) 0.022(3) 0.006(2) -0.002(2) -0.010(2)
C27 0.042(3) 0.096(5) 0.021(3) 0.007(3) 0.011(2) 0.022(3)
C28 0.028(3) 0.044(3) 0.056(3) 0.021(2) 0.014(2) 0.013(2)
C29 0.071(4) 0.043(3) 0.026(3) -0.003(2) 0.000(3) 0.011(3)
C30 0.041(3) 0.031(3) 0.022(2) 0.006(2) -0.001(2) -0.007(2)
C31 0.085(5) 0.060(4) 0.045(3) 0.022(3) -0.038(3) -0.043(3)
C32 0.046(3) 0.032(3) 0.025(3) -0.001(2) 0.000(2) -0.011(2)
C33 0.036(3) 0.098(5) 0.024(3) 0.002(3) 0.001(2) 0.002(3)
C34 0.015(3) 0.057(4) 0.069(4) 0.017(3) 0.018(2) 0.013(2)
C35 0.066(4) 0.183(5) 0.017(3) 0.007(3) 0.007(3) 0.060(4)
C36 0.039(3) 0.066(4) 0.018(3) -0.006(2) -0.002(2) 0.007(3)
C37 0.048(4) 0.105(5) 0.021(3) 0.007(3) 0.007(2) 0.035(3)
C38 0.052(3) 0.066(4) 0.022(3) 0.000(2) 0.002(2) 0.016(3)
C39 0.057(4) 0.225(6) 0.019(3) -0.006(4) -0.002(3) 0.032(4)
C40 0.043(3) 0.088(4) 0.025(3) -0.011(3) -0.007(2) -0.001(3)
C41 0.061(4) 0.089(5) 0.011(3) -0.002(3) 0.004(2) 0.018(3)
C42 0.069(4) 0.254(8) 0.024(3) 0.008(4) -0.001(3) 0.068(5)
C43 0.077(4) 0.199(6) 0.023(3) 0.011(4) 0.012(3) 0.068(5)
C44 0.070(4) 0.238(6) 0.025(3) 0.015(4) 0.018(3) 0.065(4)
C45 0.050(4) 0.277(8) 0.020(3) -0.009(4) -0.003(3) 0.035(5)
C46 0.063(4) 0.283(7) 0.025(3) -0.011(4) -0.013(3) 0.036(5)
C47 0.155(7) 0.063(4) 0.034(3) 0.020(3) 0.018(4) 0.023(4)
C48 0.118(6) 0.060(4) 0.029(3) -0.008(3) -0.008(3) 0.014(4)
C49 0.137(6) 0.050(4) 0.017(3) 0.000(2) 0.011(3) 0.020(4)
C50 0.098(5) 0.057(4) 0.022(3) 0.011(2) -0.008(3) -0.002(3)
C51 0.055(4) 0.233(7) 0.018(3) 0.005(4) 0.001(3) 0.026(5)
C52 0.014(2) 0.029(3) 0.023(2) -0.0010(18) 0.0019(18) 0.0040(19)
C53 0.020(3) 0.027(3) 0.026(2) 0.0028(19) -0.0013(19) 0.001(2)
C54 0.020(2) 0.027(3) 0.016(2) -0.0028(18) 0.0010(18) -0.001(2)
C55 0.022(3) 0.026(3) 0.032(3) -0.0019(19) 0.004(2) -0.007(2)
C56 0.008(2) 0.035(3) 0.032(3) 0.002(2) 0.0030(18) 0.000(2)
C57 0.014(2) 0.027(3) 0.025(2) 0.0003(18) 0.0005(18) -0.0025(19)
C58 0.015(2) 0.038(3) 0.023(2) -0.008(2) 0.0006(18) 0.001(2)
C59 0.018(2) 0.020(2) 0.036(3) -0.0044(19) -0.0021(19) -0.0017(19)
C60 0.020(3) 0.031(3) 0.030(3) -0.004(2) -0.0006(19) 0.002(2)
C61 0.020(2) 0.028(3) 0.033(3) 0.001(2) -0.0032(19) 0.007(2)
C62 0.022(3) 0.020(2) 0.030(2) -0.0010(18) -0.0007(19) -0.0001(19)
C63 0.020(2) 0.027(3) 0.027(2) 0.0025(19) -0.0040(19) 0.006(2)
C64 0.012(2) 0.030(3) 0.026(2) -0.0035(18) 0.0015(18) -0.0025(19)
C65 0.021(3) 0.026(3) 0.027(3) 0.0037(19) -0.0065(19) 0.0013(19)
C66 0.021(2) 0.021(2) 0.026(2) -0.0041(18) -0.0003(19) -0.0023(19)
C67 0.026(3) 0.025(3) 0.020(2) -0.0001(18) -0.0030(19) -0.002(2)
C68 0.018(2) 0.029(3) 0.022(2) -0.0006(18) 0.0015(18) -0.0013(19)
C69 0.019(2) 0.020(2) 0.030(3) -0.0038(18) -0.0025(19) 0.0026(19)
C70 0.015(2) 0.023(2) 0.028(2) 0.0036(18) 0.0050(19) 0.0010(18)
C71 0.024(3) 0.035(3) 0.024(3) -0.006(2) 0.011(2) 0.003(2)
C72 0.016(2) 0.031(3) 0.023(2) 0.0019(19) -0.0083(18) 0.0014(19)
C73 0.025(3) 0.021(2) 0.019(2) -0.0044(17) -0.0029(19) 0.0071(19)
C74 0.028(3) 0.023(3) 0.038(3) -0.013(2) -0.008(2) 0.006(2)
C75 0.020(3) 0.034(3) 0.032(3) -0.007(2) 0.003(2) -0.005(2)
C76 0.030(3) 0.040(3) 0.022(2) -0.005(2) -0.013(2) 0.004(2)
C77 0.014(2) 0.027(3) 0.029(3) 0.003(2) 0.0035(19) 0.0055(19)
C78 0.017(2) 0.034(3) 0.025(3) 0.001(2) -0.002(2) -0.005(2)

loop_
_atom_type_symbol
_atom_type_description
_atom_type_scat_dispersion_real
_atom_type_scat_dispersion_imag
_atom_type_scat_source
C C 0.0033 0.0016 'International Tables Vol C Tables 4.2.6.8 and 6.1.1.4'
H H 0.0000 0.0000 'International Tables Vol C Tables 4.2.6.8 and 6.1.1.4'
N N 0.0061 0.0033 'International Tables Vol C Tables 4.2.6.8 and 6.1.1.4'
O O 0.0106 0.0060 'International Tables Vol C Tables 4.2.6.8 and 6.1.1.4'
Zn Zn 0.2839 1.4301 'International Tables Vol C Tables 4.2.6.8 and 6.1.1.4'

loop_
_geom_angle_atom_site_label_1
_geom_angle_atom_site_label_2
_geom_angle_atom_site_label_3
_geom_angle
_geom_angle_site_symmetry_1
_geom_angle_site_symmetry_3
O13 Zn1 O1 108.36(12) 2_665 8_665
O13 Zn1 O3 120.34(11) 2_665 .
O1 Zn1 O3 102.63(11) 8_665 .
O13 Zn1 N4 105.15(13) 2_665 .
O1 Zn1 N4 99.81(13) 8_665 .
O3 Zn1 N4 118.19(13) . .
O9 Zn2 O16 107.01(12) 2_565 8_565
O9 Zn2 O11 118.89(11) 2_565 .
O16 Zn2 O11 103.01(11) 8_565 .
O9 Zn2 N1 113.13(12) 2_565 1_554
O16 Zn2 N1 101.20(12) 8_565 1_554
O11 Zn2 N1 111.35(12) . 1_554
O9 Zn2 Zn3 88.98(8) 2_565 .
O16 Zn2 Zn3 86.03(8) 8_565 .
O11 Zn2 Zn3 41.73(7) . .
N1 Zn2 Zn3 152.91(9) 1_554 .
O14 Zn3 O8 87.06(11) 8_565 8_665
O14 Zn3 O15 176.93(11) 8_565 2_665
O8 Zn3 O15 95.21(11) 8_665 2_665
O14 Zn3 O7 96.10(11) 8_565 2_565
O8 Zn3 O7 174.94(10) 8_665 2_565
O15 Zn3 O7 81.77(11) 2_665 2_565
O14 Zn3 O11 89.49(10) 8_565 .
O8 Zn3 O11 93.29(10) 8_665 .
O15 Zn3 O11 88.32(10) 2_665 .
O7 Zn3 O11 90.69(10) 2_565 .
O14 Zn3 O3 94.32(10) 8_565 .
O8 Zn3 O3 88.76(10) 8_665 .
O15 Zn3 O3 87.80(10) 2_665 .
O7 Zn3 O3 87.06(10) 2_565 .
O11 Zn3 O3 175.77(10) . .
O14 Zn3 Zn2 67.28(8) 8_565 .
O8 Zn3 Zn2 120.55(7) 8_665 .
O15 Zn3 Zn2 109.72(8) 2_665 .
O7 Zn3 Zn2 64.43(7) 2_565 .
O11 Zn3 Zn2 37.94(7) . .
O3 Zn3 Zn2 142.74(7) . .
C1 O1 Zn1 120.8(3) . 8_565
C18 O3 Zn1 104.9(2) . .
C18 O3 Zn3 122.5(2) . .
Zn1 O3 Zn3 99.16(11) . .
C19 O7 Zn3 142.8(3) . 2_565
C1 O8 Zn3 140.5(3) . 8_565
C19 O9 Zn2 116.2(3) . 2_565
C54 O11 Zn2 104.3(2) . .
C54 O11 Zn3 122.6(2) . .
Zn2 O11 Zn3 100.33(11) . .
C78 O13 Zn1 112.3(2) . 2_665
C77 O14 Zn3 141.7(3) . 8_665
C78 O15 Zn3 151.1(3) . 2_665
C77 O16 Zn2 118.6(2) . 8_665
C25 N1 C30 119.7(4) . .
C25 N1 Zn2 119.2(3) . 1_556
C30 N1 Zn2 121.1(3) . 1_556
C27 N2 C33 125.2(4) . .
C27 N2 C14 117.7(4) . .
C33 N2 C14 117.1(4) . .
C51 N3 C43 125.8(5) . .
C51 N3 C41 117.5(4) . .
C43 N3 C41 116.7(5) . .
C49 N4 C50 118.2(4) . .
C49 N4 Zn1 122.6(3) . .
C50 N4 Zn1 119.2(3) . .
O8 C1 O1 125.9(4) . .
O8 C1 C2 118.4(3) . .
O1 C1 C2 115.6(3) . .
C4 C2 C3 117.5(4) . .
C4 C2 C1 121.0(4) . .
C3 C2 C1 121.4(4) . .
C32 C3 C2 122.0(4) . .
C32 C3 H3 119.0 . .
C2 C3 H3 119.0 . .
C2 C4 C31 122.0(4) . .
C2 C4 H4 119.0 . .
C31 C4 H4 119.0 . .
C21 C5 C15 118.4(4) . .
C21 C5 C11 119.9(4) . .
C15 C5 C11 121.7(4) . .
C13 C6 C16 120.6(4) . .
C13 C6 C18 120.9(4) . .
C16 C6 C18 118.5(4) . .
C8 C7 C10 118.2(4) . .
C8 C7 C23 122.5(4) . .
C10 C7 C23 119.3(4) . .
C7 C8 C11 122.1(4) . .
C7 C8 H8 119.0 . .
C11 C8 H8 119.0 . .
C28 C9 C20 119.8(4) . .
C28 C9 C19 118.9(4) . .
C20 C9 C19 121.3(4) . .
C7 C10 C12 121.8(4) . .
C7 C10 H10 119.1 . .
C12 C10 H10 119.1 . .
C24 C11 C8 118.4(4) . .
C24 C11 C5 119.6(4) . .
C8 C11 C5 121.9(4) . .
C24 C12 C10 118.4(4) . .
C24 C12 C17 119.9(4) . .
C10 C12 C17 121.7(4) . .
C6 C13 C21 119.8(4) . .
C6 C13 H13 120.1 . .
C21 C13 H13 120.1 . .
C29 C14 C26 120.6(4) . .
C29 C14 N2 120.5(4) . .
C26 C14 N2 118.9(4) . .
C16 C15 C5 121.0(4) . .
C16 C15 H15 119.5 . .
C5 C15 H15 119.5 . .
C15 C16 C6 119.6(4) . .
C15 C16 H16 120.2 . .
C6 C16 H16 120.2 . .
C31 C17 C32 118.6(4) . .
C31 C17 C12 120.1(4) . .
C32 C17 C12 121.2(4) . .
O2 C18 O3 120.8(4) . .
O2 C18 C6 122.8(4) . .
O3 C18 C6 116.4(4) . .
O9 C19 O7 125.7(4) . .
O9 C19 C9 118.2(4) . .
O7 C19 C9 116.1(4) . .
C22 C20 C9 120.4(4) . .
C22 C20 H20 119.8 . .
C9 C20 H20 119.8 . .
C5 C21 C13 120.6(4) . .
C5 C21 H21 119.7 . .
C13 C21 H21 119.7 . .
C20 C22 C23 121.2(4) . .
C20 C22 H22 119.4 . .
C23 C22 H22 119.4 . .
C34 C23 C22 118.1(4) . .
C34 C23 C7 121.9(4) . .
C22 C23 C7 120.0(4) . .
C11 C24 C12 121.1(4) . .
C11 C24 H24 119.4 . .
C12 C24 H24 119.4 . .
N1 C25 C29 122.0(4) . .
N1 C25 H25 119.0 . .
C29 C25 H25 119.0 . .
C30 C26 C14 117.9(4) . .
C30 C26 H26 121.0 . .
C14 C26 H26 121.0 . .
O4 C27 N2 118.9(4) . .
O4 C27 C37 124.6(5) . .
N2 C27 C37 116.5(4) . .
C34 C28 C9 119.4(4) . .
C34 C28 H28 120.3 . .
C9 C28 H28 120.3 . .
C14 C29 C25 118.2(4) . .
C14 C29 H29 120.9 . .
C25 C29 H29 120.9 . .
N1 C30 C26 121.4(4) . .
N1 C30 H30 119.3 . .
C26 C30 H30 119.3 . .
C4 C31 C17 119.5(4) . .
C4 C31 H31 120.2 . .
C17 C31 H31 120.2 . .
C3 C32 C17 120.3(4) . .
C3 C32 H32 119.8 . .
C17 C32 H32 119.8 . .
O5 C33 N2 119.0(4) . .
O5 C33 C40 124.7(5) . .
N2 C33 C40 116.2(4) . .
C28 C34 C23 121.0(4) . .
C28 C34 H34 119.5 . .
C23 C34 H34 119.5 . .
C44 C35 C38 120.3(5) . .
C44 C35 C43 120.0(5) . .
C38 C35 C43 119.7(5) . .
C40 C36 C38 119.8(4) . .
C40 C36 C37 121.0(4) . .
C38 C36 C37 119.3(4) . .
C42 C37 C36 120.7(5) . .
C42 C37 C27 119.3(5) . .
C36 C37 C27 119.9(4) . .
C35 C38 C36 119.5(5) . .
C35 C38 C39 120.6(5) . .
C36 C38 C39 119.8(5) . .
C46 C39 C38 118.8(5) . .
C46 C39 C51 121.4(6) . .
C38 C39 C51 119.8(5) . .
C36 C40 C45 119.0(5) . .
C36 C40 C33 121.2(4) . .
C45 C40 C33 119.7(5) . .
C48 C41 C47 121.5(5) . .
C48 C41 N3 119.5(5) . .
C47 C41 N3 118.8(5) . .
C37 C42 C44 120.2(5) . .
C37 C42 H42 119.9 . .
C44 C42 H42 119.9 . .
O6 C43 N3 119.2(5) . .
O6 C43 C35 124.1(6) . .
N3 C43 C35 116.6(5) . .
C35 C44 C42 120.0(5) . .
C35 C44 H44 120.0 . .
C42 C44 H44 120.0 . .
C46 C45 C40 120.8(6) . .
C46 C45 H45 119.6 . .
C40 C45 H45 119.6 . .
C45 C46 C39 121.7(6) . .
C45 C46 H46 119.2 . .
C39 C46 H46 119.2 . .
C41 C47 C49 117.0(5) . .
C41 C47 H47 121.5 . .
C49 C47 H47 121.5 . .
C41 C48 C50 116.4(5) . .
C41 C48 H48 121.8 . .
C50 C48 H48 121.8 . .
N4 C49 C47 123.5(5) . .
N4 C49 H49 118.3 . .
C47 C49 H49 118.3 . .
N4 C50 C48 123.4(5) . .
N4 C50 H50 118.3 . .
C48 C50 H50 118.3 . .
O10 C51 N3 120.7(5) . .
O10 C51 C39 121.8(6) . .
N3 C51 C39 117.5(5) . .
C55 C52 C53 118.7(4) . .
C55 C52 C54 121.7(4) . .
C53 C52 C54 119.6(4) . .
C57 C53 C52 120.0(4) . .
C57 C53 H53 120.0 . .
C52 C53 H53 120.0 . .
O12 C54 O11 121.4(4) . .
O12 C54 C52 121.6(4) . .
O11 C54 C52 117.0(3) . .
C52 C55 C59 121.9(4) . .
C52 C55 H55 119.1 . .
C59 C55 H55 119.1 . .
C66 C56 C60 119.9(4) . .
C66 C56 C58 121.6(4) . .
C60 C56 C58 118.5(4) . .
C58 C57 C53 119.9(4) . .
C58 C57 H57 120.1 . .
C53 C57 H57 120.1 . .
C57 C58 C59 120.3(4) . .
C57 C58 C56 120.2(4) . .
C59 C58 C56 119.5(4) . .
C55 C59 C58 119.3(4) . .
C55 C59 H59 120.4 . .
C58 C59 H59 120.4 . .
C64 C60 C56 120.0(4) . .
C64 C60 H60 120.0 . .
C56 C60 H60 120.0 . .
C64 C61 C62 122.2(4) . .
C64 C61 H61 118.9 . .
C62 C61 H61 118.9 . .
C66 C62 C61 118.0(4) . .
C66 C62 C63 121.1(4) . .
C61 C62 C63 120.9(4) . .
C72 C63 C74 117.6(4) . .
C72 C63 C62 121.6(4) . .
C74 C63 C62 120.7(4) . .
C61 C64 C60 118.5(4) . .
C61 C64 C65 122.2(4) . .
C60 C64 C65 119.2(4) . .
C75 C65 C69 120.1(4) . .
C75 C65 C64 120.8(4) . .
C69 C65 C64 119.1(4) . .
C56 C66 C62 121.3(4) . .
C56 C66 H66 119.3 . .
C62 C66 H66 119.3 . .
C68 C67 C71 119.1(4) . .
C68 C67 C78 119.8(4) . .
C71 C67 C78 121.1(4) . .
C69 C68 C67 120.3(4) . .
C69 C68 H68 119.8 . .
C67 C68 H68 119.8 . .
C68 C69 C65 119.3(4) . .
C68 C69 H69 120.4 . .
C65 C69 H69 120.4 . .
C73 C70 C76 119.5(4) . .
C73 C70 C77 120.8(4) . .
C76 C70 C77 119.7(4) . .
C75 C71 C67 121.4(4) . .
C75 C71 H71 119.3 . .
C67 C71 H71 119.3 . .
C73 C72 C63 121.9(4) . .
C73 C72 H72 119.0 . .
C63 C72 H72 119.0 . .
C72 C73 C70 120.0(4) . .
C72 C73 H73 120.0 . .
C70 C73 H73 120.0 . .
C76 C74 C63 121.3(4) . .
C76 C74 H74 119.4 . .
C63 C74 H74 119.4 . .
C71 C75 C65 119.8(4) . .
C71 C75 H75 120.1 . .
C65 C75 H75 120.1 . .
C74 C76 C70 119.6(4) . .
C74 C76 H76 120.2 . .
C70 C76 H76 120.2 . .
O14 C77 O16 125.2(4) . .
O14 C77 C70 117.5(4) . .
O16 C77 C70 117.2(3) . .
O15 C78 O13 124.4(4) . .
O15 C78 C67 117.9(4) . .
O13 C78 C67 117.6(4) . .

loop_
_geom_bond_atom_site_label_1
_geom_bond_atom_site_label_2
_geom_bond_distance
_geom_bond_site_symmetry_2
Zn1 O13 1.943(3) 2_665
Zn1 O1 1.959(3) 8_665
Zn1 O3 1.992(3) .
Zn1 N4 2.018(3) .
Zn2 O9 1.930(3) 2_565
Zn2 O16 1.953(3) 8_565
Zn2 O11 1.967(2) .
Zn2 N1 2.011(3) 1_554
Zn2 Zn3 3.1475(6) .
Zn3 O14 2.026(3) 8_565
Zn3 O8 2.059(3) 8_665
Zn3 O15 2.053(3) 2_665
Zn3 O7 2.088(3) 2_565
Zn3 O11 2.129(2) .
Zn3 O3 2.207(3) .
O1 C1 1.272(4) .
O1 Zn1 1.959(3) 8_565
O2 C18 1.237(5) .
O3 C18 1.294(5) .
O4 C27 1.208(6) .
O5 C33 1.219(6) .
O6 C43 1.208(7) .
O7 C19 1.261(4) .
O7 Zn3 2.088(3) 2_565
O8 C1 1.244(4) .
O8 Zn3 2.059(3) 8_565
O9 C19 1.247(4) .
O9 Zn2 1.930(3) 2_565
O10 C51 1.208(7) .
O11 C54 1.316(4) .
O12 C54 1.233(4) .
O13 C78 1.270(4) .
O13 Zn1 1.943(3) 2_665
O14 C77 1.250(4) .
O14 Zn3 2.027(3) 8_665
O15 C78 1.254(4) .
O15 Zn3 2.053(3) 2_665
O16 C77 1.276(4) .
O16 Zn2 1.953(3) 8_665
N1 C25 1.344(5) .
N1 C30 1.340(5) .
N1 Zn2 2.011(3) 1_556
N2 C27 1.404(6) .
N2 C33 1.399(6) .
N2 C14 1.444(5) .
N3 C51 1.353(7) .
N3 C43 1.390(7) .
N3 C41 1.460(6) .
N4 C49 1.295(5) .
N4 C50 1.315(6) .
C1 C2 1.486(5) .
C2 C4 1.381(6) .
C2 C3 1.380(5) .
C3 C32 1.361(5) .
C3 H3 0.9500 .
C4 C31 1.374(6) .
C4 H4 0.9500 .
C5 C21 1.401(6) .
C5 C15 1.377(6) .
C5 C11 1.486(6) .
C6 C13 1.361(5) .
C6 C16 1.386(5) .
C6 C18 1.502(6) .
C7 C8 1.389(5) .
C7 C10 1.383(5) .
C7 C23 1.474(5) .
C8 C11 1.380(5) .
C8 H8 0.9500 .
C9 C28 1.397(5) .
C9 C20 1.393(5) .
C9 C19 1.491(5) .
C10 C12 1.389(5) .
C10 H10 0.9500 .
C11 C24 1.393(5) .
C12 C24 1.396(5) .
C12 C17 1.489(5) .
C13 C21 1.382(5) .
C13 H13 0.9500 .
C14 C29 1.354(6) .
C14 C26 1.405(6) .
C15 C16 1.378(5) .
C15 H15 0.9500 .
C16 H16 0.9500 .
C17 C31 1.397(6) .
C17 C32 1.392(6) .
C20 C22 1.373(5) .
C20 H20 0.9500 .
C21 H21 0.9500 .
C22 C23 1.407(5) .
C22 H22 0.9500 .
C23 C34 1.395(6) .
C24 H24 0.9500 .
C25 C29 1.385(6) .
C25 H25 0.9500 .
C26 C30 1.380(5) .
C26 H26 0.9500 .
C27 C37 1.470(6) .
C28 C34 1.401(6) .
C28 H28 0.9500 .
C29 H29 0.9500 .
C30 H30 0.9500 .
C31 H31 0.9500 .
C32 H32 0.9500 .
C33 C40 1.452(6) .
C34 H34 0.9500 .
C35 C44 1.339(8) .
C35 C38 1.413(7) .
C35 C43 1.469(7) .
C36 C40 1.398(7) .
C36 C38 1.404(6) .
C36 C37 1.400(6) .
C37 C42 1.341(7) .
C38 C39 1.395(7) .
C39 C46 1.374(8) .
C39 C51 1.472(7) .
C40 C45 1.376(7) .
C41 C48 1.333(7) .
C41 C47 1.375(7) .
C42 C44 1.441(7) .
C42 H42 0.9500 .
C44 H44 0.9500 .
C45 C46 1.366(7) .
C45 H45 0.9500 .
C46 H46 0.9500 .
C47 C49 1.384(6) .
C47 H47 0.9500 .
C48 C50 1.408(6) .
C48 H48 0.9500 .
C49 H49 0.9500 .
C50 H50 0.9500 .
C52 C55 1.369(5) .
C52 C53 1.410(5) .
C52 C54 1.488(5) .
C53 C57 1.384(5) .
C53 H53 0.9500 .
C55 C59 1.383(5) .
C55 H55 0.9500 .
C56 C66 1.376(5) .
C56 C60 1.420(5) .
C56 C58 1.494(5) .
C57 C58 1.392(5) .
C57 H57 0.9500 .
C58 C59 1.380(5) .
C59 H59 0.9500 .
C60 C64 1.403(5) .
C60 H60 0.9500 .
C61 C64 1.399(5) .
C61 C62 1.399(5) .
C61 H61 0.9500 .
C62 C66 1.407(5) .
C62 C63 1.457(5) .
C63 C72 1.394(5) .
C63 C74 1.392(5) .
C64 C65 1.483(5) .
C65 C75 1.389(5) .
C65 C69 1.415(5) .
C66 H66 0.9500 .
C67 C68 1.394(5) .
C67 C71 1.400(5) .
C67 C78 1.479(5) .
C68 C69 1.375(5) .
C68 H68 0.9500 .
C69 H69 0.9500 .
C70 C73 1.390(5) .
C70 C76 1.395(5) .
C70 C77 1.508(5) .
C71 C75 1.353(5) .
C71 H71 0.9500 .
C72 C73 1.359(5) .
C72 H72 0.9500 .
C73 H73 0.9500 .
C74 C76 1.381(5) .
C74 H74 0.9500 .
C75 H75 0.9500 .
C76 H76 0.9500 .

loop_
_geom_torsion_atom_site_label_1
_geom_torsion_atom_site_label_2
_geom_torsion_atom_site_label_3
_geom_torsion_atom_site_label_4
_geom_torsion
_geom_torsion_site_symmetry_1
Zn3 O8 C1 O1 1.8(7) 8_565
Zn3 O8 C1 C2 -176.7(3) 8_565
Zn1 O1 C1 O8 5.1(6) 8_565
Zn1 O1 C1 C2 -176.3(3) 8_565
O8 C1 C2 C4 177.5(4) .
O1 C1 C2 C4 -1.2(6) .
O8 C1 C2 C3 0.6(6) .
O1 C1 C2 C3 -178.1(4) .
C4 C2 C3 C32 0.9(7) .
C1 C2 C3 C32 177.8(4) .
C3 C2 C4 C31 -2.3(8) .
C1 C2 C4 C31 -179.2(5) .
C10 C7 C8 C11 -1.8(6) .
C23 C7 C8 C11 178.1(4) .
C8 C7 C10 C12 1.0(6) .
C23 C7 C10 C12 -178.9(4) .
C7 C8 C11 C24 1.3(6) .
C7 C8 C11 C5 -176.0(4) .
C21 C5 C11 C24 38.9(6) .
C15 C5 C11 C24 -138.9(4) .
C21 C5 C11 C8 -143.8(4) .
C15 C5 C11 C8 38.4(6) .
C7 C10 C12 C24 0.3(6) .
C7 C10 C12 C17 178.4(4) .
C16 C6 C13 C21 1.4(6) .
C18 C6 C13 C21 179.6(4) .
C27 N2 C14 C29 -79.6(6) .
C33 N2 C14 C29 97.5(5) .
C27 N2 C14 C26 101.7(5) .
C33 N2 C14 C26 -81.2(6) .
C21 C5 C15 C16 0.4(6) .
C11 C5 C15 C16 178.2(4) .
C5 C15 C16 C6 1.0(6) .
C13 C6 C16 C15 -1.9(6) .
C18 C6 C16 C15 179.8(4) .
C24 C12 C17 C31 57.9(6) .
C10 C12 C17 C31 -120.1(5) .
C24 C12 C17 C32 -123.7(5) .
C10 C12 C17 C32 58.2(6) .
Zn1 O3 C18 O2 7.5(5) .
Zn3 O3 C18 O2 -103.9(4) .
Zn1 O3 C18 C6 -173.1(3) .
Zn3 O3 C18 C6 75.6(4) .
C13 C6 C18 O2 -171.7(4) .
C16 C6 C18 O2 6.6(6) .
C13 C6 C18 O3 8.9(6) .
C16 C6 C18 O3 -172.9(4) .
Zn2 O9 C19 O7 -9.1(5) 2_565
Zn2 O9 C19 C9 170.4(3) 2_565
Zn3 O7 C19 O9 -6.4(7) 2_565
Zn3 O7 C19 C9 174.0(3) 2_565
C28 C9 C19 O9 22.5(6) .
C20 C9 C19 O9 -155.5(4) .
C28 C9 C19 O7 -157.9(4) .
C20 C9 C19 O7 24.1(6) .
C28 C9 C20 C22 -0.2(6) .
C19 C9 C20 C22 177.8(4) .
C15 C5 C21 C13 -0.9(6) .
C11 C5 C21 C13 -178.8(4) .
C6 C13 C21 C5 0.0(6) .
C9 C20 C22 C23 -0.5(6) .
C20 C22 C23 C34 2.8(6) .
C20 C22 C23 C7 -178.6(4) .
C8 C7 C23 C34 50.1(6) .
C10 C7 C23 C34 -130.0(5) .
C8 C7 C23 C22 -128.5(4) .
C10 C7 C23 C22 51.4(6) .
C8 C11 C24 C12 0.1(6) .
C5 C11 C24 C12 177.4(4) .
C10 C12 C24 C11 -0.8(6) .
C17 C12 C24 C11 -179.0(4) .
C30 N1 C25 C29 -0.3(6) .
Zn2 N1 C25 C29 -179.3(4) 1_556
C29 C14 C26 C30 -1.9(7) .
N2 C14 C26 C30 176.9(4) .
C33 N2 C27 O4 -178.1(6) .
C14 N2 C27 O4 -1.3(8) .
C33 N2 C27 C37 0.3(8) .
C14 N2 C27 C37 177.1(4) .
C20 C9 C28 C34 -1.5(7) .
C19 C9 C28 C34 -179.6(4) .
C26 C14 C29 C25 1.2(7) .
N2 C14 C29 C25 -177.5(4) .
N1 C25 C29 C14 -0.1(7) .
C25 N1 C30 C26 -0.4(6) .
Zn2 N1 C30 C26 178.5(3) 1_556
C14 C26 C30 N1 1.5(7) .
C2 C4 C31 C17 2.1(9) .
C32 C17 C31 C4 -0.4(8) .
C12 C17 C31 C4 178.0(5) .
C2 C3 C32 C17 0.7(7) .
C31 C17 C32 C3 -0.9(7) .
C12 C17 C32 C3 -179.3(4) .
C27 N2 C33 O5 -178.1(5) .
C14 N2 C33 O5 5.1(8) .
C27 N2 C33 C40 -0.2(8) .
C14 N2 C33 C40 -177.0(4) .
C9 C28 C34 C23 3.9(8) .
C22 C23 C34 C28 -4.5(7) .
C7 C23 C34 C28 176.9(4) .
C40 C36 C37 C42 179.2(7) .
C38 C36 C37 C42 -1.0(9) .
C40 C36 C37 C27 0.8(8) .
C38 C36 C37 C27 -179.4(5) .
O4 C27 C37 C42 -0.7(10) .
N2 C27 C37 C42 -179.0(6) .
O4 C27 C37 C36 177.7(6) .
N2 C27 C37 C36 -0.6(8) .
C44 C35 C38 C36 2.0(11) .
C43 C35 C38 C36 -177.5(6) .
C44 C35 C38 C39 -179.7(8) .
C43 C35 C38 C39 0.9(10) .
C40 C36 C38 C35 179.0(6) .
C37 C36 C38 C35 -0.8(8) .
C40 C36 C38 C39 0.7(9) .
C37 C36 C38 C39 -179.1(6) .
C35 C38 C39 C46 -177.9(8) .
C36 C38 C39 C46 0.4(11) .
C35 C38 C39 C51 1.2(11) .
C36 C38 C39 C51 179.5(6) .
C38 C36 C40 C45 -3.4(9) .
C37 C36 C40 C45 176.4(6) .
C38 C36 C40 C33 179.5(5) .
C37 C36 C40 C33 -0.7(8) .
O5 C33 C40 C36 178.2(6) .
N2 C33 C40 C36 0.4(8) .
O5 C33 C40 C45 1.1(10) .
N2 C33 C40 C45 -176.7(6) .
C51 N3 C41 C48 72.3(8) .
C43 N3 C41 C48 -105.0(7) .
C51 N3 C41 C47 -104.0(7) .
C43 N3 C41 C47 78.7(8) .
C36 C37 C42 C44 1.5(12) .
C27 C37 C42 C44 179.9(7) .
C51 N3 C43 O6 178.3(8) .
C41 N3 C43 O6 -4.7(11) .
C51 N3 C43 C35 2.6(11) .
C41 N3 C43 C35 179.6(6) .
C44 C35 C43 O6 2.4(14) .
C38 C35 C43 O6 -178.1(8) .
C44 C35 C43 N3 177.9(7) .
C38 C35 C43 N3 -2.7(11) .
C38 C35 C44 C42 -1.5(12) .
C43 C35 C44 C42 178.0(7) .
C37 C42 C44 C35 -0.2(13) .
C36 C40 C45 C46 5.1(12) .
C33 C40 C45 C46 -177.8(7) .
C40 C45 C46 C39 -4.1(14) .
C38 C39 C46 C45 1.2(14) .
C51 C39 C46 C45 -177.8(8) .
C48 C41 C47 C49 -0.2(10) .
N3 C41 C47 C49 176.0(5) .
C47 C41 C48 C50 1.5(9) .
N3 C41 C48 C50 -174.7(5) .
C50 N4 C49 C47 1.3(9) .
Zn1 N4 C49 C47 -175.8(5) .
C41 C47 C49 N4 -1.3(10) .
C49 N4 C50 C48 0.1(8) .
Zn1 N4 C50 C48 177.3(4) .
C41 C48 C50 N4 -1.5(9) .
C43 N3 C51 O10 179.5(8) .
C41 N3 C51 O10 2.5(12) .
C43 N3 C51 C39 -0.7(12) .
C41 N3 C51 C39 -177.6(6) .
C46 C39 C51 O10 -2.5(14) .
C38 C39 C51 O10 178.5(8) .
C46 C39 C51 N3 177.7(8) .
C38 C39 C51 N3 -1.3(12) .
C55 C52 C53 C57 0.4(6) .
C54 C52 C53 C57 -178.9(3) .
Zn2 O11 C54 O12 10.6(4) .
Zn3 O11 C54 O12 -101.9(4) .
Zn2 O11 C54 C52 -167.5(3) .
Zn3 O11 C54 C52 80.0(4) .
C55 C52 C54 O12 -169.6(4) .
C53 C52 C54 O12 9.8(6) .
C55 C52 C54 O11 8.5(6) .
C53 C52 C54 O11 -172.1(3) .
C53 C52 C55 C59 -1.0(6) .
C54 C52 C55 C59 178.3(4) .
C52 C53 C57 C58 0.0(6) .
C53 C57 C58 C59 0.0(6) .
C53 C57 C58 C56 179.2(4) .
C66 C56 C58 C57 -142.4(4) .
C60 C56 C58 C57 37.5(6) .
C66 C56 C58 C59 36.8(6) .
C60 C56 C58 C59 -143.3(4) .
C52 C55 C59 C58 1.1(6) .
C57 C58 C59 C55 -0.6(6) .
C56 C58 C59 C55 -179.8(4) .
C66 C56 C60 C64 0.1(6) .
C58 C56 C60 C64 -179.8(4) .
C64 C61 C62 C66 0.0(6) .
C64 C61 C62 C63 -177.6(4) .
C66 C62 C63 C72 41.0(6) .
C61 C62 C63 C72 -141.4(4) .
C66 C62 C63 C74 -139.1(4) .
C61 C62 C63 C74 38.5(6) .
C62 C61 C64 C60 0.1(6) .
C62 C61 C64 C65 -177.0(4) .
C56 C60 C64 C61 -0.2(6) .
C56 C60 C64 C65 177.0(4) .
C61 C64 C65 C75 -137.9(4) .
C60 C64 C65 C75 44.9(6) .
C61 C64 C65 C69 42.1(6) .
C60 C64 C65 C69 -135.0(4) .
C60 C56 C66 C62 0.0(6) .
C58 C56 C66 C62 179.9(4) .
C61 C62 C66 C56 0.0(6) .
C63 C62 C66 C56 177.6(4) .
C71 C67 C68 C69 -2.5(6) .
C78 C67 C68 C69 179.1(4) .
C67 C68 C69 C65 3.4(6) .
C75 C65 C69 C68 -1.9(6) .
C64 C65 C69 C68 178.1(4) .
C68 C67 C71 C75 -0.1(6) .
C78 C67 C71 C75 178.3(4) .
C74 C63 C72 C73 -1.3(6) .
C62 C63 C72 C73 178.6(4) .
C63 C72 C73 C70 2.1(6) .
C76 C70 C73 C72 -0.4(6) .
C77 C70 C73 C72 178.5(4) .
C72 C63 C74 C76 -1.1(6) .
C62 C63 C74 C76 179.0(4) .
C67 C71 C75 C65 1.7(6) .
C69 C65 C75 C71 -0.7(6) .
C64 C65 C75 C71 179.3(4) .
C63 C74 C76 C70 2.7(7) .
C73 C70 C76 C74 -1.9(6) .
C77 C70 C76 C74 179.1(4) .
Zn3 O14 C77 O16 10.0(7) 8_665
Zn3 O14 C77 C70 -170.7(3) 8_665
Zn2 O16 C77 O14 3.3(5) 8_665
Zn2 O16 C77 C70 -176.1(2) 8_665
C73 C70 C77 O14 -162.1(4) .
C76 C70 C77 O14 16.9(6) .
C73 C70 C77 O16 17.3(6) .
C76 C70 C77 O16 -163.7(4) .
Zn3 O15 C78 O13 -2.6(9) 2_665
Zn3 O15 C78 C67 -179.9(4) 2_665
Zn1 O13 C78 O15 -7.5(5) 2_665
Zn1 O13 C78 C67 169.8(3) 2_665
C68 C67 C78 O15 26.6(6) .
C71 C67 C78 O15 -151.8(4) .
C68 C67 C78 O13 -150.9(4) .
C71 C67 C78 O13 30.7(6) .
